data_7239873
loop_
_publ_author_name
'Huang, Zengfang'
'Chen, Yali'
'Wang, Runze'
'Zhou, Chaoyue'
'Liu, Xiaobo'
'Mao, Liucheng'
'Yuan, Jinying'
'Tao, Lei'
'Wei, Yen'

_publ_section_title
;
 An acrylate AIE-active dye with a two-photon fluorescent switch for
 fluorescent nanoparticles by RAFT polymerization: synthesis, molecular
 structure and application in cell imaging
;
_journal_issue 10
_journal_name_full 'RSC Advances'
_journal_page_first 5704
_journal_page_last 5711
_journal_paper_doi 10.1039/C9RA10430E
_journal_volume 10
_journal_year 2020
_chemical_formula_moiety 'C39 H29 N O2'
_chemical_formula_sum 'C39 H29 N O2'
_chemical_formula_weight 543.63
_space_group_crystal_system monoclinic
_space_group_IT_number 14
_space_group_name_Hall '-P 2ybc'
_space_group_name_H-M_alt 'P 1 21/c 1'
_atom_sites_solution_hydrogens geom
_atom_sites_solution_primary direct
_audit_creation_date 2019-03-27
_audit_creation_method
;
Olex2 1.2
(compiled 2018.05.29 svn.r3508 for OlexSys, GUI svn.r5506)
;
_audit_update_record
;
2019-04-15 deposited with the CCDC.	2020-01-09 downloaded from the CCDC.
;
_cell_angle_alpha 90
_cell_angle_beta 100.620(4)
_cell_angle_gamma 90
_cell_formula_units_Z 4
_cell_length_a 29.6191(12)
_cell_length_b 5.7006(2)
_cell_length_c 17.6543(6)
_cell_measurement_reflns_used 3496
_cell_measurement_temperature 100.01(10)
_cell_measurement_theta_max 73.3640
_cell_measurement_theta_min 3.0250
_cell_volume 2929.81(19)
_computing_cell_refinement 'CrysAlisPro 1.171.38.43f (Rigaku OD, 2015)'
_computing_data_collection 'CrysAlisPro 1.171.38.43f (Rigaku OD, 2015)'
_computing_data_reduction 'CrysAlisPro 1.171.38.43f (Rigaku OD, 2015)'
_computing_molecular_graphics 'Olex2 (Dolomanov et al., 2009)'
_computing_publication_material 'Olex2 (Dolomanov et al., 2009)'
_computing_structure_refinement 'ShelXL (Sheldrick, 2015)'
_computing_structure_solution 'ShelXS (Sheldrick, 2008)'
_diffrn_ambient_environment N~2~
_diffrn_ambient_temperature 100.01(10)
_diffrn_detector 'CCD plate'
_diffrn_detector_area_resol_mean 5.2684
_diffrn_detector_type AtlasS2
_diffrn_measured_fraction_theta_full 0.998
_diffrn_measured_fraction_theta_max 0.969
_diffrn_measurement_details
;
List of Runs (angles in degrees, time in seconds):

  # Type    Start    End  Width  t~exp~   \w     \q     \k     \f   Frames
#--------------------------------------------------------------------------
  1  \w    -42.00  22.00   1.00    1.00    --  -40.98  38.00 120.00   64
  2  \w    -81.00  39.00   1.00    1.00    --  -40.98  19.00-120.00  120
  3  \w     69.00  94.00   1.00    1.00    --   40.98-125.00-150.00   25
  4  \w     55.00  90.00   1.00    1.00    --   40.98-125.00-180.00   35
  5  \w     95.00 171.00   1.00    1.50    --  106.95  45.00-180.00   76
  6  \w    106.00 133.00   1.00    1.50    --  106.95 114.00   9.00   27
  7  \w    114.00 176.00   1.00    1.50    --  106.95 125.00  60.00   62
  8  \w     61.00 172.00   1.00    1.50    --  106.95  15.00 120.00  111
  9  \w     38.00 133.00   1.00    1.50    --  106.95 -45.00 150.00   95
 10  \w     34.00  61.00   1.00    1.50    --  106.95 -95.00 120.00   27
;
_diffrn_measurement_device 'four-circle diffractometer'
_diffrn_measurement_device_type 'SuperNova, Dual, Cu at zero, AtlasS2'
_diffrn_measurement_method '\w scans'
_diffrn_orient_matrix_type 'CrysAlisPro convention (1999,Acta A55,543-557)'
_diffrn_orient_matrix_UB_11 -0.0419027000
_diffrn_orient_matrix_UB_12 -0.0287495000
_diffrn_orient_matrix_UB_13 0.0395037000
_diffrn_orient_matrix_UB_21 0.0309249000
_diffrn_orient_matrix_UB_22 -0.1131039000
_diffrn_orient_matrix_UB_23 0.0702818000
_diffrn_orient_matrix_UB_31 0.0094013000
_diffrn_orient_matrix_UB_32 0.2437039000
_diffrn_orient_matrix_UB_33 0.0372328000
_diffrn_radiation_monochromator mirror
_diffrn_radiation_probe x-ray
_diffrn_radiation_type CuK\a
_diffrn_radiation_wavelength 1.54184
_diffrn_reflns_av_R_equivalents 0.0292
_diffrn_reflns_av_unetI/netI 0.0401
_diffrn_reflns_Laue_measured_fraction_full 0.998
_diffrn_reflns_Laue_measured_fraction_max 0.969
_diffrn_reflns_limit_h_max 33
_diffrn_reflns_limit_h_min -36
_diffrn_reflns_limit_k_max 6
_diffrn_reflns_limit_k_min -3
_diffrn_reflns_limit_l_max 20
_diffrn_reflns_limit_l_min -21
_diffrn_reflns_number 10271
_diffrn_reflns_point_group_measured_fraction_full 0.998
_diffrn_reflns_point_group_measured_fraction_max 0.969
_diffrn_reflns_theta_full 67.684
_diffrn_reflns_theta_max 73.465
_diffrn_reflns_theta_min 3.036
_diffrn_source 'micro-focus sealed X-ray tube'
_diffrn_source_type 'SuperNova (Cu) X-ray Source'
_exptl_absorpt_coefficient_mu 0.588
_exptl_absorpt_correction_T_max 1.00000
_exptl_absorpt_correction_T_min 0.73003
_exptl_absorpt_correction_type multi-scan
_exptl_absorpt_process_details
;
CrysAlisPro 1.171.38.43f (Rigaku Oxford Diffraction, 2015)
Empirical absorption correction using spherical harmonics,
 implemented in SCALE3 ABSPACK scaling algorithm.
;
_exptl_crystal_colour colourless
_exptl_crystal_colour_primary colourless
_exptl_crystal_density_diffrn 1.232
_exptl_crystal_description block
_exptl_crystal_F_000 1144
_exptl_crystal_size_max 0.14
_exptl_crystal_size_mid 0.12
_exptl_crystal_size_min 0.11
_refine_diff_density_max 0.587
_refine_diff_density_min -0.540
_refine_diff_density_rms 0.119
_refine_ls_extinction_method none
_refine_ls_goodness_of_fit_ref 1.035
_refine_ls_hydrogen_treatment constr
_refine_ls_matrix_type full
_refine_ls_number_parameters 380
_refine_ls_number_reflns 5699
_refine_ls_number_restraints 14
_refine_ls_restrained_S_all 1.943
_refine_ls_R_factor_all 0.0935
_refine_ls_R_factor_gt 0.0702
_refine_ls_shift/su_max 0.002
_refine_ls_shift/su_mean 0.000
_refine_ls_structure_factor_coef Fsqd
_refine_ls_weighting_details 'w=1/[\s^2^(Fo^2^)+(0.2000P)^2^] where P=(Fo^2^+2Fc^2^)/3'
_refine_ls_weighting_scheme calc
_refine_ls_wR_factor_gt 0.1357
_refine_ls_wR_factor_ref 0.1670
_reflns_Friedel_coverage 0.000
_reflns_number_gt 4479
_reflns_number_total 5699
_reflns_threshold_expression 'I > 2\s(I)'
_cod_data_source_file c9ra10430e2.cif
_cod_data_source_block f1
_cod_depositor_comments 'Adding full bibliography for 7239873.cif.'
_cod_database_code 7239873
_shelx_shelxl_version_number 2018/3
_shelx_space_group_comment
;
The symmetry employed for this shelxl refinement is uniquely defined
by the following loop, which should always be used as a source of
symmetry information in preference to the above space-group names.
They are only intended as comments.
;
_shelx_estimated_absorpt_t_max 0.938
_shelx_estimated_absorpt_t_min 0.922
_reflns_odcompleteness_completeness 99.91
_reflns_odcompleteness_iscentric 1
_reflns_odcompleteness_theta 66.97
_olex2_refinement_description
;
1. Fixed Uiso
 At 1.2 times of:
  All C(H) groups, All C(H,H) groups
 At 1.5 times of:
  All C(H,H,H) groups
2. Rigid bond restraints
 O1, C36
 with sigma for 1-2 distances of 0.01 and sigma for 1-3 distances of 0.01
 O1, C33
 with sigma for 1-2 distances of 0.01 and sigma for 1-3 distances of 0.01
3. Uiso/Uaniso restraints and constraints
O1 \\sim C36: within 2A with sigma of 0.002 and sigma for terminal atoms of
0.004
O1 \\sim C33: within 2A with sigma of 0.002 and sigma for terminal atoms of
0.004
4.a Aromatic/amide H refined with riding coordinates:
 C10(H10), C11(H11), C14(H14), C12(H12), C13(H13), C20(H20), C26(H26),
 C16(H16), C19(H19), C25(H25), C18(H18), C17(H17), C27(H27), C35(H35), C8(H8),
 C22(H22), C31(H31), C6(H6), C23(H23), C7(H7), C34(H34), C4(H4), C32(H32),
 C5(H5)
4.b X=CH2 refined with riding coordinates:
 C38(H38A,H38B)
4.c Idealised Me refined as rotating group:
 C39(H39A,H39B,H39C)
;
_olex2_submission_special_instructions 'No special instructions were received'
_oxdiff_exptl_absorpt_empirical_details
;
Empirical correction (ABSPACK) includes:
- Absorption correction using spherical harmonics
- Frame scaling
;
_oxdiff_exptl_absorpt_empirical_full_max 1.549
_oxdiff_exptl_absorpt_empirical_full_min 0.621

loop_
_space_group_symop_operation_xyz
'x, y, z'
'-x, y+1/2, -z+1/2'
'-x, -y, -z'
'x, -y-1/2, z-1/2'

loop_
_atom_site_label
_atom_site_type_symbol
_atom_site_fract_x
_atom_site_fract_y
_atom_site_fract_z
_atom_site_U_iso_or_equiv
_atom_site_adp_type
_atom_site_occupancy
_atom_site_site_symmetry_order
_atom_site_calc_flag
_atom_site_refinement_flags_posn
_atom_site_refinement_flags_adp
C15 C 0.87295(14) 0.3856(7) 0.8189(2) 0.0251(9) Uani 1 1 d . .
C10 C 0.93530(15) 0.2705(7) 0.6939(2) 0.0281(9) Uani 1 1 d . .
H10 H 0.926593 0.141223 0.719966 0.034 Uiso 1 1 calc R .
C9 C 0.90308(15) 0.4443(7) 0.6671(2) 0.0270(9) Uani 1 1 d . .
C11 C 0.98005(15) 0.2889(8) 0.6821(2) 0.0308(9) Uani 1 1 d . .
H11 H 1.000968 0.170405 0.699623 0.037 Uiso 1 1 calc R .
C14 C 0.91802(15) 0.6357(7) 0.6279(2) 0.0301(10) Uani 1 1 d . .
H14 H 0.897039 0.751974 0.608489 0.036 Uiso 1 1 calc R .
C12 C 0.99415(15) 0.4810(8) 0.6445(2) 0.0303(9) Uani 1 1 d . .
H12 H 1.024426 0.492841 0.637517 0.036 Uiso 1 1 calc R .
N1 N 0.65195(16) 0.8673(9) 0.8847(3) 0.0550(13) Uani 1 1 d . .
C2 C 0.85405(15) 0.4304(7) 0.6754(2) 0.0293(9) Uani 1 1 d . .
C13 C 0.96262(16) 0.6560(8) 0.6174(2) 0.0316(10) Uani 1 1 d . .
H13 H 0.971698 0.786184 0.592192 0.038 Uiso 1 1 calc R .
C3 C 0.81989(15) 0.4419(7) 0.6005(2) 0.0300(9) Uani 1 1 d . .
C1 C 0.84074(15) 0.4046(7) 0.7433(2) 0.0291(9) Uani 1 1 d . .
C21 C 0.79084(16) 0.3927(7) 0.7491(2) 0.0295(9) Uani 1 1 d . .
C20 C 0.90469(15) 0.5580(8) 0.8467(2) 0.0312(10) Uani 1 1 d . .
H20 H 0.907243 0.690497 0.817011 0.037 Uiso 1 1 calc R .
C24 C 0.69824(16) 0.3732(8) 0.7716(2) 0.0332(10) Uani 1 1 d . .
C26 C 0.77269(16) 0.5627(8) 0.7922(3) 0.0353(10) Uani 1 1 d . .
H26 H 0.791518 0.684924 0.813934 0.042 Uiso 1 1 calc R .
C16 C 0.87027(17) 0.1887(8) 0.8638(3) 0.0357(10) Uani 1 1 d . .
H16 H 0.849058 0.071816 0.846038 0.043 Uiso 1 1 calc R .
C19 C 0.93263(16) 0.5344(9) 0.9183(3) 0.0369(10) Uani 1 1 d . .
H19 H 0.953502 0.652315 0.936657 0.044 Uiso 1 1 calc R .
C28 C 0.62426(16) 0.4714(8) 0.8220(3) 0.0366(10) Uani 1 1 d . .
C25 C 0.72777(16) 0.5555(9) 0.8034(3) 0.0388(11) Uani 1 1 d . .
H25 H 0.716970 0.672101 0.832354 0.047 Uiso 1 1 calc R .
C30 C 0.57825(16) 0.4026(8) 0.8344(3) 0.0376(11) Uani 1 1 d . .
C29 C 0.64061(16) 0.6943(9) 0.8572(3) 0.0392(11) Uani 1 1 d . .
C18 C 0.92980(17) 0.3374(9) 0.9627(2) 0.0375(11) Uani 1 1 d . .
H18 H 0.948625 0.322471 1.010835 0.045 Uiso 1 1 calc R .
C17 C 0.89892(19) 0.1637(9) 0.9352(3) 0.0414(12) Uani 1 1 d . .
H17 H 0.897169 0.029259 0.964410 0.050 Uiso 1 1 calc R .
C27 C 0.65108(17) 0.3409(9) 0.7824(3) 0.0405(11) Uani 1 1 d . .
H27 H 0.636655 0.208727 0.758259 0.049 Uiso 1 1 calc R .
C35 C 0.55658(17) 0.1922(9) 0.8042(3) 0.0441(12) Uani 1 1 d . .
H35 H 0.570921 0.098461 0.772550 0.053 Uiso 1 1 calc R .
C8 C 0.81939(17) 0.2624(9) 0.5490(3) 0.0416(12) Uani 1 1 d . .
H8 H 0.840298 0.139947 0.560264 0.050 Uiso 1 1 calc R .
C22 C 0.7619(2) 0.2138(9) 0.7173(3) 0.0470(13) Uani 1 1 d . .
H22 H 0.772826 0.098082 0.688261 0.056 Uiso 1 1 calc R .
C31 C 0.55446(18) 0.5427(10) 0.8791(3) 0.0462(12) Uani 1 1 d . .
H31 H 0.567239 0.684580 0.898247 0.055 Uiso 1 1 calc R .
C6 C 0.75812(19) 0.4452(11) 0.4614(3) 0.0490(14) Uani 1 1 d . .
H6 H 0.736633 0.444446 0.415767 0.059 Uiso 1 1 calc R .
C23 C 0.7163(2) 0.2044(10) 0.7282(3) 0.0506(14) Uani 1 1 d . .
H23 H 0.697522 0.082598 0.705960 0.061 Uiso 1 1 calc R .
C7 C 0.7878(2) 0.2607(11) 0.4794(3) 0.0529(15) Uani 1 1 d . .
H7 H 0.786977 0.134921 0.445655 0.064 Uiso 1 1 calc R .
C34 C 0.5147(2) 0.1226(11) 0.8205(3) 0.0532(15) Uani 1 1 d . .
H34 H 0.501021 -0.016605 0.800611 0.064 Uiso 1 1 calc R .
C37 C 0.3866(2) 0.0770(12) 0.9214(3) 0.0548(15) Uani 1 1 d . .
C4 C 0.7905(2) 0.6260(10) 0.5807(3) 0.0560(16) Uani 1 1 d . .
H4 H 0.790623 0.751297 0.614510 0.067 Uiso 1 1 calc R .
O1 O 0.4552(2) 0.1217(11) 0.8973(4) 0.1000(16) Uani 1 1 d . U
C32 C 0.5123(2) 0.4749(12) 0.8954(3) 0.0562(15) Uani 1 1 d . .
H32 H 0.496548 0.568675 0.924986 0.067 Uiso 1 1 calc R .
C33 C 0.4943(4) 0.2605(16) 0.8657(6) 0.0950(18) Uani 1 1 d . U
C5 C 0.7604(2) 0.6264(12) 0.5100(4) 0.0657(19) Uani 1 1 d . .
H5 H 0.741404 0.755445 0.496414 0.079 Uiso 1 1 calc R .
O2 O 0.4057(2) 0.3911(12) 0.8376(4) 0.109(2) Uani 1 1 d . .
C36 C 0.4265(4) 0.2389(16) 0.8772(5) 0.0995(18) Uani 1 1 d . U
C38 C 0.3936(5) -0.1033(17) 0.9661(5) 0.121(4) Uani 1 1 d . .
H38A H 0.370100 -0.160648 0.989287 0.145 Uiso 1 1 calc R .
H38B H 0.422219 -0.176078 0.975168 0.145 Uiso 1 1 calc R .
C39 C 0.3437(4) 0.196(2) 0.9052(7) 0.125(4) Uani 1 1 d . .
H39A H 0.346034 0.342028 0.932762 0.187 Uiso 1 1 calc GR .
H39B H 0.320430 0.100379 0.921086 0.187 Uiso 1 1 calc GR .
H39C H 0.335651 0.225976 0.850890 0.187 Uiso 1 1 calc GR .

loop_
_atom_site_aniso_label
_atom_site_aniso_U_11
_atom_site_aniso_U_22
_atom_site_aniso_U_33
_atom_site_aniso_U_23
_atom_site_aniso_U_13
_atom_site_aniso_U_12
C15 0.027(2) 0.028(2) 0.0214(18) 0.0000(14) 0.0069(14) 0.0024(15)
C10 0.039(2) 0.026(2) 0.0192(18) 0.0011(14) 0.0042(15) 0.0011(16)
C9 0.034(2) 0.025(2) 0.0207(18) -0.0005(14) 0.0019(15) -0.0018(15)
C11 0.038(2) 0.033(2) 0.0208(19) -0.0033(15) 0.0024(15) 0.0035(17)
C14 0.040(2) 0.025(2) 0.0233(19) 0.0026(15) 0.0001(16) 0.0016(16)
C12 0.034(2) 0.035(2) 0.0222(18) -0.0071(16) 0.0060(15) -0.0034(17)
N1 0.041(3) 0.048(3) 0.074(3) -0.019(2) 0.005(2) 0.001(2)
C2 0.034(2) 0.027(2) 0.026(2) 0.0008(15) 0.0045(16) 0.0011(16)
C13 0.045(3) 0.028(2) 0.0201(18) 0.0002(15) 0.0029(16) -0.0099(18)
C3 0.033(2) 0.033(2) 0.024(2) 0.0043(16) 0.0050(16) 0.0009(17)
C1 0.037(2) 0.0231(19) 0.025(2) 0.0001(15) 0.0010(16) -0.0002(16)
C21 0.037(2) 0.028(2) 0.026(2) 0.0003(15) 0.0105(16) 0.0025(17)
C20 0.037(2) 0.032(2) 0.025(2) 0.0005(16) 0.0065(16) -0.0034(17)
C24 0.033(2) 0.035(2) 0.032(2) -0.0018(17) 0.0072(17) 0.0008(18)
C26 0.032(2) 0.038(2) 0.036(2) -0.0106(18) 0.0075(17) -0.0019(18)
C16 0.048(3) 0.027(2) 0.032(2) 0.0038(17) 0.0065(18) -0.0022(18)
C19 0.036(2) 0.044(3) 0.028(2) -0.0056(18) 0.0008(17) -0.0037(19)
C28 0.033(2) 0.037(2) 0.039(2) -0.0001(19) 0.0035(18) -0.0022(18)
C25 0.037(3) 0.041(3) 0.039(2) -0.0137(19) 0.0089(19) -0.0012(19)
C30 0.029(2) 0.038(2) 0.045(3) 0.005(2) 0.0037(18) 0.0003(18)
C29 0.032(2) 0.041(3) 0.044(3) -0.006(2) 0.0047(18) 0.0040(19)
C18 0.044(3) 0.047(3) 0.020(2) -0.0001(17) 0.0041(17) 0.009(2)
C17 0.059(3) 0.037(3) 0.030(2) 0.0096(18) 0.010(2) 0.011(2)
C27 0.037(3) 0.035(2) 0.048(3) -0.006(2) 0.004(2) -0.0088(19)
C35 0.032(2) 0.045(3) 0.053(3) 0.003(2) 0.004(2) -0.002(2)
C8 0.042(3) 0.047(3) 0.033(2) -0.009(2) -0.0025(19) 0.010(2)
C22 0.054(3) 0.037(3) 0.056(3) -0.012(2) 0.028(2) -0.006(2)
C31 0.038(3) 0.051(3) 0.051(3) 0.003(2) 0.012(2) 0.002(2)
C6 0.041(3) 0.067(4) 0.033(2) 0.009(2) -0.009(2) -0.003(2)
C23 0.054(3) 0.045(3) 0.056(3) -0.019(2) 0.017(2) -0.017(2)
C7 0.052(3) 0.062(4) 0.040(3) -0.015(2) -0.004(2) 0.002(3)
C34 0.045(3) 0.056(3) 0.053(3) 0.008(3) -0.005(2) -0.011(2)
C37 0.054(3) 0.066(4) 0.044(3) -0.007(3) 0.010(2) -0.007(3)
C4 0.075(4) 0.045(3) 0.042(3) -0.005(2) -0.007(3) 0.023(3)
O1 0.122(4) 0.075(3) 0.088(3) -0.001(2) -0.021(3) 0.024(2)
C32 0.039(3) 0.081(4) 0.049(3) -0.001(3) 0.009(2) 0.006(3)
C33 0.115(4) 0.074(3) 0.082(3) -0.001(3) -0.018(3) 0.019(3)
C5 0.071(4) 0.060(4) 0.054(4) 0.004(3) -0.019(3) 0.022(3)
O2 0.090(4) 0.118(5) 0.120(5) 0.045(4) 0.027(4) 0.007(4)
C36 0.128(4) 0.071(3) 0.083(3) 0.001(3) -0.023(3) 0.031(3)
C38 0.200(12) 0.095(7) 0.081(6) 0.024(5) 0.060(7) 0.076(8)
C39 0.130(9) 0.108(8) 0.108(8) -0.001(6) -0.051(7) 0.036(7)

loop_
_atom_type_symbol
_atom_type_description
_atom_type_scat_dispersion_real
_atom_type_scat_dispersion_imag
_atom_type_scat_source
C C 0.0181 0.0091 'International Tables Vol C Tables 4.2.6.8 and 6.1.1.4'
H H 0.0000 0.0000 'International Tables Vol C Tables 4.2.6.8 and 6.1.1.4'
N N 0.0311 0.0180 'International Tables Vol C Tables 4.2.6.8 and 6.1.1.4'
O O 0.0492 0.0322 'International Tables Vol C Tables 4.2.6.8 and 6.1.1.4'

loop_
_geom_angle_atom_site_label_1
_geom_angle_atom_site_label_2
_geom_angle_atom_site_label_3
_geom_angle
C20 C15 C1 123.0(4)
C16 C15 C1 118.4(4)
C16 C15 C20 118.6(4)
C9 C10 H10 119.7
C11 C10 H10 119.7
C11 C10 C9 120.6(4)
C10 C9 C14 117.4(4)
C10 C9 C2 123.2(4)
C14 C9 C2 119.4(4)
C10 C11 H11 119.5
C10 C11 C12 120.9(4)
C12 C11 H11 119.5
C9 C14 H14 119.0
C13 C14 C9 122.0(4)
C13 C14 H14 119.0
C11 C12 H12 120.3
C11 C12 C13 119.4(4)
C13 C12 H12 120.3
C9 C2 C3 114.8(3)
C1 C2 C9 123.2(4)
C1 C2 C3 121.9(4)
C14 C13 C12 119.7(4)
C14 C13 H13 120.2
C12 C13 H13 120.2
C8 C3 C2 118.2(4)
C4 C3 C2 123.3(4)
C4 C3 C8 118.4(4)
C15 C1 C21 114.2(3)
C2 C1 C15 124.3(4)
C2 C1 C21 121.5(4)
C26 C21 C1 119.2(4)
C22 C21 C1 123.4(4)
C22 C21 C26 117.4(4)
C15 C20 H20 119.8
C19 C20 C15 120.5(4)
C19 C20 H20 119.8
C25 C24 C27 125.6(4)
C23 C24 C25 117.1(4)
C23 C24 C27 117.3(4)
C21 C26 H26 118.9
C25 C26 C21 122.3(4)
C25 C26 H26 118.9
C15 C16 H16 119.6
C15 C16 C17 120.8(4)
C17 C16 H16 119.6
C20 C19 H19 119.7
C18 C19 C20 120.6(4)
C18 C19 H19 119.7
C29 C28 C30 114.4(4)
C27 C28 C30 124.8(4)
C27 C28 C29 120.8(4)
C24 C25 H25 119.7
C26 C25 C24 120.6(4)
C26 C25 H25 119.7
C35 C30 C28 122.4(5)
C31 C30 C28 120.5(4)
C31 C30 C35 117.0(5)
N1 C29 C28 178.0(5)
C19 C18 H18 120.3
C17 C18 C19 119.4(4)
C17 C18 H18 120.3
C16 C17 H17 120.0
C18 C17 C16 120.1(4)
C18 C17 H17 120.0
C24 C27 H27 114.4
C28 C27 C24 131.2(4)
C28 C27 H27 114.4
C30 C35 H35 119.1
C34 C35 C30 121.7(5)
C34 C35 H35 119.1
C3 C8 H8 119.6
C3 C8 C7 120.8(5)
C7 C8 H8 119.6
C21 C22 H22 119.5
C21 C22 C23 120.9(4)
C23 C22 H22 119.5
C30 C31 H31 119.2
C32 C31 C30 121.6(5)
C32 C31 H31 119.2
C7 C6 H6 120.3
C5 C6 H6 120.3
C5 C6 C7 119.3(5)
C24 C23 C22 121.7(5)
C24 C23 H23 119.1
C22 C23 H23 119.1
C8 C7 H7 120.2
C6 C7 C8 119.7(5)
C6 C7 H7 120.2
C35 C34 H34 120.8
C33 C34 C35 118.4(7)
C33 C34 H34 120.8
C38 C37 C36 129.3(8)
C38 C37 C39 122.7(10)
C39 C37 C36 107.7(8)
C3 C4 H4 119.9
C3 C4 C5 120.1(5)
C5 C4 H4 119.9
C36 O1 C33 99.0(9)
C31 C32 H32 121.3
C31 C32 C33 117.4(7)
C33 C32 H32 121.3
C34 C33 O1 110.8(7)
C34 C33 C32 123.7(10)
C32 C33 O1 123.8(9)
C6 C5 C4 121.4(5)
C6 C5 H5 119.3
C4 C5 H5 119.3
O1 C36 C37 94.6(8)
O1 C36 O2 156.0(13)
O2 C36 C37 108.4(8)
C37 C38 H38A 120.0
C37 C38 H38B 120.0
H38A C38 H38B 120.0
C37 C39 H39A 109.5
C37 C39 H39B 109.5
C37 C39 H39C 109.5
H39A C39 H39B 109.5
H39A C39 H39C 109.5
H39B C39 H39C 109.5

loop_
_geom_bond_atom_site_label_1
_geom_bond_atom_site_label_2
_geom_bond_distance
C15 C1 1.495(5)
C15 C20 1.386(6)
C15 C16 1.385(6)
C10 H10 0.9300
C10 C9 1.396(6)
C10 C11 1.383(6)
C9 C14 1.407(6)
C9 C2 1.488(6)
C11 H11 0.9300
C11 C12 1.384(6)
C14 H14 0.9300
C14 C13 1.372(6)
C12 H12 0.9300
C12 C13 1.390(6)
N1 C29 1.123(7)
C2 C3 1.511(6)
C2 C1 1.337(6)
C13 H13 0.9300
C3 C8 1.368(6)
C3 C4 1.367(7)
C1 C21 1.502(6)
C21 C26 1.398(6)
C21 C22 1.384(7)
C20 H20 0.9300
C20 C19 1.384(6)
C24 C25 1.407(6)
C24 C27 1.456(7)
C24 C23 1.396(7)
C26 H26 0.9300
C26 C25 1.382(6)
C16 H16 0.9300
C16 C17 1.391(6)
C19 H19 0.9300
C19 C18 1.381(7)
C28 C30 1.473(7)
C28 C29 1.458(7)
C28 C27 1.370(7)
C25 H25 0.9300
C30 C35 1.418(7)
C30 C31 1.400(7)
C18 H18 0.9300
C18 C17 1.375(7)
C17 H17 0.9300
C27 H27 0.9300
C35 H35 0.9300
C35 C34 1.382(8)
C8 H8 0.9300
C8 C7 1.399(6)
C22 H22 0.9300
C22 C23 1.399(8)
C31 H31 0.9300
C31 C32 1.389(8)
C6 H6 0.9300
C6 C7 1.371(8)
C6 C5 1.337(9)
C23 H23 0.9300
C7 H7 0.9300
C34 H34 0.9300
C34 C33 1.340(12)
C37 C36 1.788(14)
C37 C38 1.290(10)
C37 C39 1.422(12)
C4 H4 0.9300
C4 C5 1.394(7)
O1 C33 1.588(14)
O1 C36 1.087(10)
C32 H32 0.9300
C32 C33 1.396(11)
C5 H5 0.9300
O2 C36 1.209(9)
C38 H38A 0.9300
C38 H38B 0.9300
C39 H39A 0.9600
C39 H39B 0.9600
C39 H39C 0.9600

loop_
_smtbx_masks_void_nr
_smtbx_masks_void_average_x
_smtbx_masks_void_average_y
_smtbx_masks_void_average_z
_smtbx_masks_void_volume
_smtbx_masks_void_count_electrons
1 0.157 0.192 0.541 11.1 0.2
2 0.157 0.308 0.041 11.1 0.2
3 0.297 0.620 0.967 13.2 0.4
4 0.297 0.880 0.467 13.2 0.4
5 0.703 0.120 0.533 13.2 0.4
6 0.703 0.380 0.033 13.2 0.4
7 0.843 0.692 0.959 11.1 0.2
8 0.843 0.808 0.459 11.1 0.2
